data_7011312
loop_
_publ_author_name
'Harry Adams'
'Darren Bradshaw'
'David E. Fenton'

_publ_section_title
;
 Zinc(II) complexes of tetrapodal ligands derived from
 tetra-substituted 1,n-diaminoalcohols
;
_journal_issue 6
_journal_name_full 'J. Chem. Soc., Dalton Trans.'
_journal_page_first 925
_journal_page_last 930
_journal_paper_doi 10.1039/b110264h
_journal_year 2002
_chemical_formula_sum 'C65 H86 N8 O18 Zn4'
_chemical_formula_weight 1528.90
_chemical_name_systematic
; 
? 
;
_space_group_IT_number 14
_symmetry_cell_setting monoclinic
_symmetry_space_group_name_Hall '-P 2ybc'
_symmetry_space_group_name_H-M 'P 1 21/c 1'
_atom_sites_solution_hydrogens geom
_atom_sites_solution_primary direct
_atom_sites_solution_secondary difmap
_audit_creation_method SHELXL-97
_cell_angle_alpha 90.00
_cell_angle_beta 90.000(4)
_cell_angle_gamma 90.00
_cell_formula_units_Z 4
_cell_length_a 20.929(5)
_cell_length_b 19.961(5)
_cell_length_c 18.994(5)
_cell_measurement_temperature 150(2)
_cell_volume 7935(3)
_computing_cell_refinement 'Bruker SMART'
_computing_data_collection 'Bruker SMART'
_computing_data_reduction 'Bruker SHELXTL'
_computing_molecular_graphics 'Bruker SHELXTL'
_computing_publication_material 'Bruker SHELXTL'
_computing_structure_refinement 'SHELXL-97 (Sheldrick, 1997)'
_computing_structure_solution 'SHELXS-97 (Sheldrick, 1990)'
_diffrn_ambient_temperature 150(2)
_diffrn_measured_fraction_theta_full 0.945
_diffrn_measured_fraction_theta_max 0.945
_diffrn_measurement_device_type 'CCD area detector'
_diffrn_measurement_method 'phi and omega scans'
_diffrn_radiation_monochromator graphite
_diffrn_radiation_source 'fine-focus sealed tube'
_diffrn_radiation_type MoK\a
_diffrn_radiation_wavelength 0.71073
_diffrn_reflns_av_R_equivalents 0.1402
_diffrn_reflns_av_sigmaI/netI 0.2844
_diffrn_reflns_limit_h_max 27
_diffrn_reflns_limit_h_min -27
_diffrn_reflns_limit_k_max 24
_diffrn_reflns_limit_k_min -26
_diffrn_reflns_limit_l_max 25
_diffrn_reflns_limit_l_min -9
_diffrn_reflns_number 44661
_diffrn_reflns_theta_full 28.55
_diffrn_reflns_theta_max 28.55
_diffrn_reflns_theta_min 0.97
_exptl_absorpt_coefficient_mu 1.259
_exptl_absorpt_correction_T_max 0.8636
_exptl_absorpt_correction_T_min 0.7779
_exptl_absorpt_correction_type empirical
_exptl_crystal_colour colourless
_exptl_crystal_density_diffrn 1.280
_exptl_crystal_density_method 'not measured'
_exptl_crystal_description Block
_exptl_crystal_F_000 3184
_exptl_crystal_size_max 0.21
_exptl_crystal_size_mid 0.18
_exptl_crystal_size_min 0.12
_refine_diff_density_max 1.630
_refine_diff_density_min -0.613
_refine_diff_density_rms 0.151
_refine_ls_extinction_method none
_refine_ls_goodness_of_fit_ref 0.872
_refine_ls_hydrogen_treatment mixed
_refine_ls_matrix_type full
_refine_ls_number_parameters 859
_refine_ls_number_reflns 19085
_refine_ls_number_restraints 4
_refine_ls_restrained_S_all 0.872
_refine_ls_R_factor_all 0.2725
_refine_ls_R_factor_gt 0.0927
_refine_ls_shift/su_max 0.001
_refine_ls_shift/su_mean 0.000
_refine_ls_structure_factor_coef Fsqd
_refine_ls_weighting_details 'calc w=1/[\s^2^(Fo^2^)+(0.1457P)^2^+0.0000P] where P=(Fo^2^+2Fc^2^)/3'
_refine_ls_weighting_scheme calc
_refine_ls_wR_factor_gt 0.2453
_refine_ls_wR_factor_ref 0.3120
_reflns_number_gt 5712
_reflns_number_total 19085
_reflns_threshold_expression >2sigma(I)
_cod_data_source_file b110264h.txt
_cod_data_source_block ifn195h
_cod_depositor_comments
;
The following automatic conversions were performed:
'_symmetry_cell_setting' value 'Monoclinic' changed to 'monoclinic'
according to '/home/saulius/struct/CIF-dictionaries/cif_core.dic'
dictionary named 'cif_core.dic' version 2.4.1 from 2010-06-29.

Automatic conversion script
Id: cif_fix_enum 1527 2010-12-29 10:47:43Z saulius 
;
_cod_original_sg_symbol_H-M P2(1)/c
_cod_database_code 7011312

loop_
_symmetry_equiv_pos_as_xyz
'x, y, z'
'-x, y+1/2, -z+1/2'
'-x, -y, -z'
'x, -y-1/2, z-1/2'

loop_
_atom_site_label
_atom_site_type_symbol
_atom_site_fract_x
_atom_site_fract_y
_atom_site_fract_z
_atom_site_U_iso_or_equiv
_atom_site_adp_type
_atom_site_occupancy
_atom_site_symmetry_multiplicity
_atom_site_calc_flag
_atom_site_refinement_flags
_atom_site_disorder_assembly
_atom_site_disorder_group
Zn1 Zn 0.16582(5) 0.61484(6) 0.06785(6) 0.0424(3) Uani 1 1 d . . .
Zn2 Zn 0.33427(5) 0.61487(6) 0.06787(6) 0.0428(3) Uani 1 1 d . . .
Zn2A Zn 0.66540(5) 0.50470(6) 0.36563(6) 0.0483(3) Uani 1 1 d . . .
Zn1A Zn 0.83468(5) 0.50467(6) 0.36567(6) 0.0481(3) Uani 1 1 d . . .
O1 O 0.2500(3) 0.6326(3) 0.0253(3) 0.0458(17) Uani 1 1 d . . .
O2 O 0.3871(3) 0.6843(3) 0.1120(3) 0.0522(18) Uani 1 1 d . . .
O3 O 0.1135(3) 0.6842(4) 0.1120(3) 0.0553(19) Uani 1 1 d . . .
O4 O 0.3036(3) 0.5731(4) 0.1606(3) 0.059(2) Uani 1 1 d . . .
O5 O 0.1963(3) 0.5741(4) 0.1609(3) 0.0559(19) Uani 1 1 d . . .
O1A O 0.7500(3) 0.4620(3) 0.3620(3) 0.0464(17) Uani 1 1 d . . .
O2A O 0.6173(3) 0.5273(4) 0.2800(4) 0.066(2) Uani 1 1 d . . .
O3A O 0.8833(4) 0.5276(4) 0.2790(4) 0.072(2) Uani 1 1 d . . .
O4A O 0.6962(4) 0.5995(4) 0.3856(5) 0.084(3) Uani 1 1 d . . .
O5A O 0.8042(4) 0.6000(4) 0.3848(5) 0.078(3) Uani 1 1 d . . .
N1 N 0.3685(4) 0.6424(4) -0.0388(4) 0.046(2) Uani 1 1 d . . .
N2 N 0.3738(4) 0.5238(5) 0.0318(5) 0.050(2) Uani 1 1 d . . .
N3 N 0.1313(4) 0.6428(4) -0.0386(4) 0.045(2) Uani 1 1 d . . .
N4 N 0.1258(4) 0.5241(4) 0.0315(5) 0.048(2) Uani 1 1 d . . .
N1A N 0.6326(4) 0.3998(4) 0.3655(4) 0.048(2) Uani 1 1 d . . .
N2A N 0.6160(4) 0.4999(5) 0.4627(4) 0.045(2) Uani 1 1 d . . .
N3A N 0.8680(4) 0.3997(4) 0.3652(4) 0.047(2) Uani 1 1 d . . .
N4A N 0.8834(4) 0.4998(5) 0.4632(4) 0.048(2) Uani 1 1 d . . .
C1 C 0.3108(5) 0.6341(5) -0.0812(5) 0.050(3) Uani 1 1 d . . .
H1A H 0.3058 0.5862 -0.0935 0.060 Uiso 1 1 calc R . .
H1B H 0.3156 0.6596 -0.1256 0.060 Uiso 1 1 calc R . .
C2 C 0.2503(4) 0.6583(5) -0.0425(4) 0.044(2) Uani 1 1 d . . .
H2 H 0.2506 0.7083 -0.0402 0.053 Uiso 1 1 calc R . .
C3 C 0.1884(5) 0.6345(5) -0.0826(5) 0.050(3) Uani 1 1 d . . .
H3A H 0.1834 0.6608 -0.1264 0.060 Uiso 1 1 calc R . .
H3B H 0.1930 0.5867 -0.0958 0.060 Uiso 1 1 calc R . .
C4 C 0.3906(5) 0.7126(6) -0.0390(5) 0.057(3) Uani 1 1 d . . .
H4A H 0.3545 0.7421 -0.0260 0.068 Uiso 1 1 calc R . .
H4B H 0.4042 0.7248 -0.0872 0.068 Uiso 1 1 calc R . .
C5 C 0.4450(5) 0.7252(5) 0.0107(6) 0.050(3) Uani 1 1 d . . .
C6 C 0.5023(6) 0.7546(5) -0.0145(6) 0.061(3) Uani 1 1 d . . .
H6 H 0.5066 0.7631 -0.0635 0.073 Uiso 1 1 calc R . .
C7 C 0.5525(5) 0.7715(6) 0.0302(8) 0.065(3) Uani 1 1 d . . .
H7 H 0.5900 0.7920 0.0122 0.078 Uiso 1 1 calc R . .
C8 C 0.5467(6) 0.7582(6) 0.1006(8) 0.073(4) Uani 1 1 d . . .
H8 H 0.5809 0.7689 0.1314 0.087 Uiso 1 1 calc R . .
C9 C 0.4919(5) 0.7293(6) 0.1273(6) 0.056(3) Uani 1 1 d . . .
H9 H 0.4893 0.7209 0.1765 0.068 Uiso 1 1 calc R . .
C10 C 0.4399(5) 0.7120(5) 0.0845(6) 0.046(3) Uani 1 1 d . . .
C11 C 0.4185(5) 0.5948(6) -0.0622(6) 0.056(3) Uani 1 1 d . . .
H11A H 0.4611 0.6119 -0.0484 0.068 Uiso 1 1 calc R . .
H11B H 0.4176 0.5909 -0.1142 0.068 Uiso 1 1 calc R . .
C12 C 0.4075(5) 0.5255(6) -0.0289(6) 0.049(3) Uani 1 1 d . . .
C13 C 0.4291(6) 0.4688(7) -0.0604(7) 0.069(4) Uani 1 1 d . . .
H13 H 0.4516 0.4719 -0.1038 0.083 Uiso 1 1 calc R . .
C14 C 0.4189(6) 0.4069(7) -0.0303(8) 0.081(4) Uani 1 1 d . . .
H14 H 0.4353 0.3672 -0.0512 0.097 Uiso 1 1 calc R . .
C15 C 0.3843(7) 0.4047(6) 0.0309(7) 0.071(4) Uani 1 1 d . . .
H15 H 0.3749 0.3628 0.0524 0.085 Uiso 1 1 calc R . .
C16 C 0.3634(6) 0.4628(7) 0.0610(7) 0.073(4) Uani 1 1 d . . .
H16 H 0.3407 0.4604 0.1042 0.088 Uiso 1 1 calc R . .
C17 C 0.1099(5) 0.7127(6) -0.0393(5) 0.053(3) Uani 1 1 d . . .
H17A H 0.0967 0.7248 -0.0877 0.064 Uiso 1 1 calc R . .
H17B H 0.1461 0.7420 -0.0260 0.064 Uiso 1 1 calc R . .
C18 C 0.0547(5) 0.7252(5) 0.0106(6) 0.049(3) Uani 1 1 d . . .
C19 C -0.0022(6) 0.7545(5) -0.0136(7) 0.065(3) Uani 1 1 d . . .
H19 H -0.0063 0.7632 -0.0626 0.078 Uiso 1 1 calc R . .
C20 C -0.0523(6) 0.7712(6) 0.0297(8) 0.066(3) Uani 1 1 d . . .
H20 H -0.0900 0.7910 0.0112 0.080 Uiso 1 1 calc R . .
C21 C -0.0464(6) 0.7583(6) 0.1013(8) 0.070(4) Uani 1 1 d . . .
H21 H -0.0800 0.7699 0.1328 0.085 Uiso 1 1 calc R . .
C22 C 0.0084(5) 0.7286(5) 0.1264(6) 0.057(3) Uani 1 1 d . . .
H22 H 0.0114 0.7194 0.1753 0.069 Uiso 1 1 calc R . .
C23 C 0.0600(5) 0.7112(5) 0.0830(6) 0.050(3) Uani 1 1 d . . .
C24 C 0.0816(5) 0.5944(6) -0.0624(6) 0.059(3) Uani 1 1 d . . .
H24A H 0.0829 0.5906 -0.1144 0.070 Uiso 1 1 calc R . .
H24B H 0.0389 0.6111 -0.0489 0.070 Uiso 1 1 calc R . .
C25 C 0.0925(5) 0.5250(6) -0.0296(5) 0.049(3) Uani 1 1 d . . .
C26 C 0.0704(6) 0.4703(7) -0.0608(7) 0.068(3) Uani 1 1 d . . .
H26 H 0.0469 0.4738 -0.1035 0.081 Uiso 1 1 calc R . .
C27 C 0.0818(7) 0.4074(8) -0.0309(8) 0.088(4) Uani 1 1 d . . .
H27 H 0.0665 0.3679 -0.0530 0.105 Uiso 1 1 calc R . .
C28 C 0.1151(7) 0.4037(6) 0.0301(7) 0.077(4) Uani 1 1 d . . .
H28 H 0.1242 0.3619 0.0517 0.093 Uiso 1 1 calc R . .
C29 C 0.1354(6) 0.4641(7) 0.0600(7) 0.067(3) Uani 1 1 d . . .
H29 H 0.1576 0.4621 0.1036 0.081 Uiso 1 1 calc R . .
C30 C 0.2504(5) 0.5609(5) 0.1835(5) 0.041(2) Uani 1 1 d . . .
C31 C 0.2495(6) 0.5223(6) 0.2503(5) 0.067(3) Uani 1 1 d . . .
H31A H 0.2052 0.5146 0.2648 0.100 Uiso 1 1 calc R . .
H31B H 0.2719 0.5476 0.2869 0.100 Uiso 1 1 calc R . .
H31C H 0.2709 0.4791 0.2431 0.100 Uiso 1 1 calc R . .
C1A C 0.6895(4) 0.3617(5) 0.3856(5) 0.046(3) Uani 1 1 d . . .
H1A1 H 0.6844 0.3145 0.3707 0.055 Uiso 1 1 calc R . .
H1A2 H 0.6941 0.3625 0.4374 0.055 Uiso 1 1 calc R . .
C2A C 0.7496(4) 0.3908(5) 0.3518(5) 0.042(2) Uani 1 1 d . . .
H2A H 0.7499 0.3804 0.3003 0.051 Uiso 1 1 calc R . .
C3A C 0.8097(5) 0.3620(5) 0.3863(5) 0.047(3) Uani 1 1 d . . .
H3A1 H 0.8050 0.3639 0.4382 0.057 Uiso 1 1 calc R . .
H3A2 H 0.8145 0.3144 0.3726 0.057 Uiso 1 1 calc R . .
C4A C 0.6121(5) 0.3801(6) 0.2910(5) 0.059(3) Uani 1 1 d . . .
H4A1 H 0.5986 0.3325 0.2907 0.071 Uiso 1 1 calc R . .
H4A2 H 0.6489 0.3848 0.2586 0.071 Uiso 1 1 calc R . .
C5A C 0.5568(5) 0.4242(7) 0.2652(6) 0.059(3) Uani 1 1 d . . .
C6A C 0.5003(6) 0.3939(9) 0.2472(6) 0.087(5) Uani 1 1 d . . .
H6A H 0.4947 0.3469 0.2517 0.104 Uiso 1 1 calc R . .
C7A C 0.4489(6) 0.4367(10) 0.2208(7) 0.084(4) Uani 1 1 d . . .
H7A H 0.4094 0.4165 0.2083 0.100 Uiso 1 1 calc R . .
C8A C 0.4549(6) 0.5005(9) 0.2139(6) 0.073(4) Uani 1 1 d . . .
H8A H 0.4208 0.5264 0.1952 0.087 Uiso 1 1 calc R . .
C9A C 0.5101(6) 0.5303(7) 0.2335(6) 0.076(4) Uani 1 1 d . . .
H9A H 0.5137 0.5775 0.2292 0.091 Uiso 1 1 calc R . .
C10A C 0.5627(5) 0.4937(7) 0.2603(6) 0.060(3) Uani 1 1 d . . .
C11A C 0.5792(5) 0.3922(6) 0.4169(5) 0.051(3) Uani 1 1 d . . .
H11C H 0.5804 0.3466 0.4373 0.061 Uiso 1 1 calc R . .
H11D H 0.5379 0.3974 0.3919 0.061 Uiso 1 1 calc R . .
C12A C 0.5831(5) 0.4437(6) 0.4762(6) 0.051(3) Uani 1 1 d . . .
C13A C 0.5552(5) 0.4307(6) 0.5402(6) 0.056(3) Uani 1 1 d . . .
H13A H 0.5342 0.3894 0.5494 0.067 Uiso 1 1 calc R . .
C14A C 0.5590(6) 0.4814(7) 0.5912(6) 0.061(3) Uani 1 1 d . . .
H14A H 0.5388 0.4749 0.6355 0.073 Uiso 1 1 calc R . .
C15A C 0.5900(6) 0.5377(7) 0.5793(6) 0.067(3) Uani 1 1 d . . .
H15A H 0.5930 0.5714 0.6144 0.080 Uiso 1 1 calc R . .
C16A C 0.6187(5) 0.5462(6) 0.5124(6) 0.057(3) Uani 1 1 d . . .
H16A H 0.6408 0.5868 0.5028 0.068 Uiso 1 1 calc R . .
C17A C 0.8877(5) 0.3796(6) 0.2911(5) 0.060(3) Uani 1 1 d . . .
H17C H 0.8506 0.3839 0.2590 0.072 Uiso 1 1 calc R . .
H17D H 0.9017 0.3323 0.2908 0.072 Uiso 1 1 calc R . .
C18A C 0.9428(5) 0.4252(7) 0.2651(6) 0.061(3) Uani 1 1 d . . .
C19A C 0.9998(6) 0.3954(9) 0.2461(6) 0.093(5) Uani 1 1 d . . .
H19A H 1.0046 0.3482 0.2498 0.112 Uiso 1 1 calc R . .
C20A C 1.0503(6) 0.4347(10) 0.2216(7) 0.087(4) Uani 1 1 d . . .
H20A H 1.0895 0.4135 0.2098 0.105 Uiso 1 1 calc R . .
C21A C 1.0456(6) 0.5007(9) 0.2140(6) 0.075(4) Uani 1 1 d . . .
H21A H 1.0801 0.5263 0.1958 0.089 Uiso 1 1 calc R . .
C22A C 0.9893(6) 0.5307(8) 0.2333(6) 0.075(4) Uani 1 1 d . . .
H22A H 0.9848 0.5778 0.2286 0.090 Uiso 1 1 calc R . .
C23A C 0.9370(5) 0.4918(7) 0.2606(6) 0.057(3) Uani 1 1 d . . .
C24A C 0.9217(4) 0.3920(6) 0.4168(5) 0.049(3) Uani 1 1 d . . .
H24C H 0.9630 0.3981 0.3922 0.059 Uiso 1 1 calc R . .
H24D H 0.9209 0.3462 0.4369 0.059 Uiso 1 1 calc R . .
C25A C 0.9161(5) 0.4431(6) 0.4759(5) 0.050(3) Uani 1 1 d . . .
C26A C 0.9449(5) 0.4311(6) 0.5398(6) 0.056(3) Uani 1 1 d . . .
H26A H 0.9668 0.3902 0.5484 0.067 Uiso 1 1 calc R . .
C27A C 0.9408(6) 0.4809(7) 0.5918(6) 0.069(4) Uani 1 1 d . . .
H27A H 0.9601 0.4738 0.6364 0.083 Uiso 1 1 calc R . .
C28A C 0.9100(6) 0.5382(7) 0.5788(6) 0.063(3) Uani 1 1 d . . .
H28A H 0.9074 0.5725 0.6134 0.076 Uiso 1 1 calc R . .
C29A C 0.8820(5) 0.5459(6) 0.5138(6) 0.057(3) Uani 1 1 d . . .
H29A H 0.8604 0.5868 0.5044 0.069 Uiso 1 1 calc R . .
C30A C 0.7504(7) 0.6244(6) 0.3940(6) 0.063(3) Uani 1 1 d . . .
C31A C 0.7506(8) 0.6963(6) 0.4159(7) 0.097(5) Uani 1 1 d . . .
H31D H 0.7948 0.7117 0.4214 0.146 Uiso 1 1 calc R . .
H31E H 0.7280 0.7011 0.4608 0.146 Uiso 1 1 calc R . .
H31F H 0.7292 0.7233 0.3798 0.146 Uiso 1 1 calc R . .
O3S O 0.7490(5) 0.3398(5) 0.5603(4) 0.092(3) Uani 1 1 d . . .
H3S H 0.7715 0.3301 0.5251 0.110 Uiso 1 1 calc R . .
O1S O 0.1347(4) 0.7114(4) 0.2502(4) 0.072(2) Uani 1 1 d . . .
H1S H 0.1427 0.6946 0.2106 0.086 Uiso 1 1 calc R . .
O1W O 0.2498(4) 0.7669(4) 0.8149(4) 0.076(2) Uani 1 1 d . . .
O2S O 0.3652(4) 0.7110(4) 0.2508(4) 0.073(2) Uani 1 1 d . . .
H2S H 0.3609 0.6961 0.2097 0.088 Uiso 1 1 calc R . .
C3S C 0.7502(6) 0.4101(8) 0.5711(7) 0.091(4) Uani 1 1 d . . .
H3S1 H 0.7159 0.4229 0.6034 0.136 Uiso 1 1 d R . .
H3S2 H 0.7444 0.4332 0.5260 0.136 Uiso 1 1 d R . .
H3S3 H 0.7915 0.4228 0.5914 0.136 Uiso 1 1 d R . .
C1S C 0.1074(7) 0.6622(6) 0.2940(6) 0.079(4) Uani 1 1 d . . .
H1S1 H 0.1274 0.6638 0.3406 0.118 Uiso 1 1 d R . .
H1S2 H 0.1143 0.6179 0.2731 0.118 Uiso 1 1 d R . .
H1S3 H 0.0614 0.6705 0.2986 0.118 Uiso 1 1 d R . .
C2S C 0.3938(6) 0.6617(7) 0.2935(6) 0.077(4) Uani 1 1 d . . .
H2S1 H 0.4398 0.6705 0.2973 0.115 Uiso 1 1 d R . .
H2S2 H 0.3871 0.6174 0.2724 0.115 Uiso 1 1 d R . .
H2S3 H 0.3746 0.6627 0.3406 0.115 Uiso 1 1 d R . .
O4W O 0.7662(14) 0.5417(12) 0.1769(13) 0.168(11) Uiso 0.62(3) 1 d PU A 1
O4W' O 0.7037(17) 0.5461(15) 0.1675(16) 0.121(14) Uiso 0.38(3) 1 d PU A 2
O3W O 0.7860(16) 0.6564(15) 0.6184(15) 0.152(14) Uiso 0.45(3) 1 d PU B 1
O3W' O 0.7126(14) 0.6567(13) 0.6189(13) 0.162(12) Uiso 0.55(3) 1 d PU B 2
O2W O 0.9092(11) 0.6938(11) 0.3098(13) 0.141(10) Uiso 0.57(2) 1 d PU C 1
O2W' O 0.8799(9) 0.6653(10) 0.2568(11) 0.077(9) Uiso 0.43(2) 1 d PU C 2
O5WA O 0.6207(9) 0.6673(10) 0.2553(11) 0.077(8) Uiso 0.44(2) 1 d PU D 1
O5WB O 0.5895(11) 0.6950(11) 0.3088(12) 0.131(9) Uiso 0.56(2) 1 d PU D 2

loop_
_atom_site_aniso_label
_atom_site_aniso_U_11
_atom_site_aniso_U_22
_atom_site_aniso_U_33
_atom_site_aniso_U_23
_atom_site_aniso_U_13
_atom_site_aniso_U_12
Zn1 0.0348(6) 0.0590(8) 0.0334(6) 0.0006(6) 0.0004(5) -0.0019(6)
Zn2 0.0355(6) 0.0590(8) 0.0337(6) 0.0002(6) 0.0016(5) 0.0028(6)
Zn2A 0.0369(6) 0.0582(8) 0.0496(7) 0.0094(6) 0.0020(5) 0.0031(6)
Zn1A 0.0368(6) 0.0580(8) 0.0495(7) 0.0083(6) -0.0008(5) -0.0030(6)
O1 0.032(3) 0.079(5) 0.026(3) 0.000(3) 0.002(3) 0.004(3)
O2 0.049(4) 0.063(5) 0.045(4) -0.002(4) -0.003(3) -0.006(4)
O3 0.045(4) 0.077(5) 0.043(4) -0.011(4) -0.001(3) 0.011(4)
O4 0.047(4) 0.096(6) 0.033(4) 0.013(4) 0.002(3) 0.006(4)
O5 0.035(4) 0.090(6) 0.042(4) 0.010(4) 0.007(3) -0.004(4)
O1A 0.025(3) 0.055(5) 0.060(4) 0.004(4) -0.002(3) 0.005(3)
O2A 0.048(5) 0.090(6) 0.060(5) 0.023(4) 0.001(4) -0.002(4)
O3A 0.054(5) 0.096(6) 0.066(5) 0.026(5) 0.006(4) -0.003(4)
O4A 0.061(6) 0.063(6) 0.130(8) 0.003(5) 0.028(5) -0.005(4)
O5A 0.060(5) 0.056(5) 0.119(8) 0.004(5) -0.016(5) 0.003(4)
N1 0.036(4) 0.055(6) 0.047(5) 0.006(4) 0.001(4) -0.003(4)
N2 0.041(5) 0.056(6) 0.055(6) -0.005(5) -0.002(4) 0.005(4)
N3 0.039(5) 0.054(6) 0.041(5) 0.007(4) -0.002(4) 0.001(4)
N4 0.053(5) 0.042(5) 0.047(5) -0.002(4) 0.009(4) -0.004(4)
N1A 0.042(5) 0.067(6) 0.033(4) 0.000(4) -0.002(4) -0.006(4)
N2A 0.038(4) 0.052(6) 0.044(5) -0.003(5) 0.003(4) 0.003(4)
N3A 0.040(5) 0.065(6) 0.036(5) 0.006(4) 0.003(4) 0.007(4)
N4A 0.044(5) 0.050(6) 0.048(5) -0.002(5) -0.005(4) -0.008(5)
C1 0.054(6) 0.058(7) 0.037(6) 0.007(5) 0.003(5) 0.005(5)
C2 0.039(5) 0.069(7) 0.023(5) 0.006(5) 0.001(4) 0.000(5)
C3 0.055(6) 0.054(7) 0.040(6) 0.000(5) 0.001(5) -0.015(5)
C4 0.048(6) 0.079(9) 0.043(6) -0.002(6) 0.009(5) -0.006(6)
C5 0.043(6) 0.050(7) 0.058(7) 0.001(6) 0.008(5) 0.001(5)
C6 0.064(8) 0.050(7) 0.069(8) 0.005(6) 0.012(6) -0.002(6)
C7 0.040(6) 0.050(7) 0.103(11) -0.010(8) 0.011(7) -0.004(5)
C8 0.050(7) 0.072(9) 0.096(11) -0.014(8) -0.012(7) -0.006(6)
C9 0.036(6) 0.066(8) 0.067(8) 0.005(6) -0.001(5) 0.003(6)
C10 0.037(6) 0.043(6) 0.058(7) -0.009(5) 0.008(5) -0.001(5)
C11 0.033(6) 0.076(9) 0.060(7) -0.013(6) 0.014(5) 0.004(5)
C12 0.047(6) 0.056(7) 0.045(6) -0.009(6) -0.003(5) -0.003(5)
C13 0.062(8) 0.075(10) 0.071(9) -0.017(8) 0.006(6) 0.019(7)
C14 0.071(9) 0.066(10) 0.106(12) -0.015(9) 0.000(8) 0.024(7)
C15 0.097(10) 0.034(7) 0.080(9) 0.010(7) 0.007(8) 0.007(7)
C16 0.066(8) 0.076(10) 0.077(9) 0.001(8) -0.014(7) 0.001(7)
C17 0.048(6) 0.072(8) 0.040(6) 0.004(6) -0.009(5) -0.005(6)
C18 0.043(6) 0.045(7) 0.059(7) -0.003(6) -0.010(5) 0.001(5)
C19 0.053(7) 0.054(8) 0.087(9) 0.000(7) -0.015(7) 0.002(6)
C20 0.047(7) 0.045(7) 0.107(11) -0.011(8) -0.015(7) 0.002(6)
C21 0.052(8) 0.059(8) 0.100(11) -0.013(8) 0.006(7) 0.009(6)
C22 0.061(7) 0.045(7) 0.065(8) -0.012(6) -0.005(6) -0.003(6)
C23 0.042(6) 0.053(7) 0.055(7) -0.010(6) -0.001(5) -0.002(5)
C24 0.039(6) 0.074(9) 0.063(8) -0.007(7) -0.008(5) -0.003(6)
C25 0.051(6) 0.059(8) 0.037(6) -0.010(6) 0.001(5) -0.004(5)
C26 0.077(9) 0.064(9) 0.062(8) -0.012(7) -0.008(7) -0.007(7)
C27 0.088(10) 0.092(12) 0.082(11) -0.025(9) -0.009(8) -0.031(9)
C28 0.096(10) 0.055(9) 0.082(10) -0.001(7) 0.002(8) -0.023(7)
C29 0.072(8) 0.067(9) 0.062(8) 0.004(7) 0.008(6) -0.008(7)
C30 0.045(6) 0.048(6) 0.029(5) -0.009(5) 0.002(5) 0.005(5)
C31 0.092(9) 0.071(8) 0.037(6) 0.004(6) 0.005(6) 0.000(7)
C1A 0.037(5) 0.058(7) 0.044(6) -0.018(5) -0.002(5) -0.002(5)
C2A 0.039(5) 0.050(7) 0.038(6) 0.008(5) 0.005(4) 0.004(5)
C3A 0.050(6) 0.051(7) 0.041(6) -0.004(5) 0.001(5) 0.007(5)
C4A 0.059(7) 0.084(9) 0.035(6) -0.007(6) -0.001(5) -0.009(6)
C5A 0.048(7) 0.088(10) 0.042(7) 0.001(7) -0.007(5) 0.000(7)
C6A 0.053(7) 0.165(14) 0.044(7) -0.009(9) -0.007(6) -0.016(9)
C7A 0.047(8) 0.143(15) 0.061(9) -0.005(10) -0.008(6) -0.005(9)
C8A 0.049(8) 0.117(12) 0.052(8) -0.003(9) -0.015(6) 0.002(8)
C9A 0.061(8) 0.106(11) 0.061(8) 0.014(8) 0.010(7) -0.006(8)
C10A 0.037(6) 0.104(11) 0.039(6) 0.011(7) 0.002(5) 0.020(7)
C11A 0.038(6) 0.068(8) 0.046(6) -0.004(6) 0.006(5) -0.003(5)
C12A 0.033(6) 0.066(8) 0.055(7) 0.003(6) 0.000(5) 0.009(5)
C13A 0.043(6) 0.078(8) 0.046(7) 0.014(6) 0.002(5) 0.008(6)
C14A 0.060(8) 0.090(10) 0.033(6) -0.004(7) 0.007(5) 0.008(7)
C15A 0.067(8) 0.072(9) 0.061(8) -0.021(7) -0.001(7) 0.015(7)
C16A 0.042(6) 0.066(8) 0.062(8) -0.001(7) 0.001(6) 0.005(6)
C17A 0.051(6) 0.090(9) 0.040(6) -0.005(6) 0.014(5) -0.002(6)
C18A 0.043(7) 0.092(10) 0.049(7) 0.012(7) 0.008(5) 0.013(7)
C19A 0.056(8) 0.172(15) 0.052(7) 0.012(9) 0.015(6) 0.021(9)
C20A 0.058(9) 0.141(15) 0.064(9) -0.014(10) 0.016(7) -0.002(10)
C21A 0.051(8) 0.120(13) 0.052(8) 0.006(9) 0.013(6) -0.011(8)
C22A 0.056(8) 0.125(12) 0.043(7) 0.019(7) 0.003(6) -0.002(8)
C23A 0.036(6) 0.087(10) 0.047(7) 0.003(7) 0.006(5) -0.010(6)
C24A 0.030(5) 0.076(8) 0.042(6) 0.005(6) 0.000(4) -0.003(5)
C25A 0.046(6) 0.063(8) 0.043(6) 0.010(6) 0.004(5) -0.013(6)
C26A 0.057(7) 0.068(8) 0.044(7) 0.009(6) -0.008(5) 0.000(6)
C27A 0.063(8) 0.104(11) 0.040(7) 0.013(7) -0.019(6) -0.021(7)
C28A 0.068(8) 0.070(9) 0.051(8) -0.010(7) 0.001(6) -0.013(7)
C29A 0.050(7) 0.049(7) 0.073(9) -0.011(7) -0.003(6) -0.006(5)
C30A 0.081(9) 0.068(9) 0.041(6) 0.019(6) 0.003(6) -0.016(8)
C31A 0.138(14) 0.046(8) 0.107(12) -0.001(8) -0.006(10) -0.010(8)
O3S 0.126(8) 0.087(7) 0.063(6) -0.036(5) 0.013(5) -0.006(6)
O1S 0.083(6) 0.075(6) 0.057(5) -0.004(4) 0.002(5) -0.003(5)
O1W 0.069(5) 0.106(7) 0.053(5) 0.010(5) 0.002(4) 0.001(5)
O2S 0.087(6) 0.080(6) 0.053(5) 0.005(5) 0.012(5) 0.003(5)
C3S 0.073(9) 0.138(14) 0.061(8) -0.024(9) 0.001(7) -0.007(9)
C1S 0.112(11) 0.065(9) 0.058(8) 0.009(7) 0.032(7) -0.006(8)
C2S 0.093(10) 0.083(10) 0.055(8) -0.002(7) -0.023(7) 0.022(8)

loop_
_atom_type_symbol
_atom_type_description
_atom_type_scat_dispersion_real
_atom_type_scat_dispersion_imag
_atom_type_scat_source
C C 0.0033 0.0016 'International Tables Vol C Tables 4.2.6.8 and 6.1.1.4'
H H 0.0000 0.0000 'International Tables Vol C Tables 4.2.6.8 and 6.1.1.4'
N N 0.0061 0.0033 'International Tables Vol C Tables 4.2.6.8 and 6.1.1.4'
O O 0.0106 0.0060 'International Tables Vol C Tables 4.2.6.8 and 6.1.1.4'
Zn Zn 0.2839 1.4301 'International Tables Vol C Tables 4.2.6.8 and 6.1.1.4'

loop_
_geom_angle_atom_site_label_1
_geom_angle_atom_site_label_2
_geom_angle_atom_site_label_3
_geom_angle
_geom_angle_site_symmetry_1
_geom_angle_site_symmetry_3
_geom_angle_publ_flag
O3 Zn1 O1 123.3(3) . . ?
O3 Zn1 O5 95.0(3) . . ?
O1 Zn1 O5 98.4(3) . . ?
O3 Zn1 N4 121.8(3) . . ?
O1 Zn1 N4 112.0(3) . . ?
O5 Zn1 N4 93.7(3) . . ?
O3 Zn1 N3 91.7(3) . . ?
O1 Zn1 N3 82.6(3) . . ?
O5 Zn1 N3 171.1(3) . . ?
N4 Zn1 N3 77.8(3) . . ?
O2 Zn2 O1 123.5(3) . . ?
O2 Zn2 O4 95.5(3) . . ?
O1 Zn2 O4 98.4(3) . . ?
O2 Zn2 N2 121.8(3) . . ?
O1 Zn2 N2 111.8(3) . . ?
O4 Zn2 N2 92.9(3) . . ?
O2 Zn2 N1 91.9(3) . . ?
O1 Zn2 N1 82.5(3) . . ?
O4 Zn2 N1 170.4(3) . . ?
N2 Zn2 N1 77.9(3) . . ?
O2A Zn2A O1A 122.1(3) . . ?
O2A Zn2A O4A 96.0(4) . . ?
O1A Zn2A O4A 97.1(3) . . ?
O2A Zn2A N2A 118.7(3) . . ?
O1A Zn2A N2A 116.8(3) . . ?
O4A Zn2A N2A 92.0(4) . . ?
O2A Zn2A N1A 93.3(3) . . ?
O1A Zn2A N1A 82.4(3) . . ?
O4A Zn2A N1A 169.3(3) . . ?
N2A Zn2A N1A 78.8(3) . . ?
O1A Zn1A O3A 122.1(3) . . ?
O1A Zn1A O5A 97.4(3) . . ?
O3A Zn1A O5A 95.3(4) . . ?
O1A Zn1A N4A 116.5(3) . . ?
O3A Zn1A N4A 119.2(3) . . ?
O5A Zn1A N4A 92.2(4) . . ?
O1A Zn1A N3A 82.8(3) . . ?
O3A Zn1A N3A 93.1(3) . . ?
O5A Zn1A N3A 170.0(3) . . ?
N4A Zn1A N3A 78.9(3) . . ?
C2 O1 Zn1 116.8(5) . . ?
C2 O1 Zn2 116.3(5) . . ?
Zn1 O1 Zn2 126.8(3) . . ?
C10 O2 Zn2 126.1(6) . . ?
C23 O3 Zn1 124.7(6) . . ?
C30 O4 Zn2 132.3(6) . . ?
C30 O5 Zn1 132.0(6) . . ?
C2A O1A Zn2A 115.4(5) . . ?
C2A O1A Zn1A 116.0(5) . . ?
Zn2A O1A Zn1A 128.5(3) . . ?
C10A O2A Zn2A 122.6(7) . . ?
C23A O3A Zn1A 120.5(7) . . ?
C30A O4A Zn2A 133.0(9) . . ?
C30A O5A Zn1A 132.5(8) . . ?
C1 N1 C4 111.5(8) . . ?
C1 N1 C11 110.3(8) . . ?
C4 N1 C11 112.7(8) . . ?
C1 N1 Zn2 102.0(6) . . ?
C4 N1 Zn2 109.7(6) . . ?
C11 N1 Zn2 110.1(6) . . ?
C12 N2 C16 117.1(10) . . ?
C12 N2 Zn2 117.3(7) . . ?
C16 N2 Zn2 125.3(8) . . ?
C17 N3 C3 110.6(8) . . ?
C17 N3 C24 113.7(8) . . ?
C3 N3 C24 108.8(8) . . ?
C17 N3 Zn1 110.3(6) . . ?
C3 N3 Zn1 103.0(6) . . ?
C24 N3 Zn1 109.9(6) . . ?
C29 N4 C25 116.0(10) . . ?
C29 N4 Zn1 125.4(8) . . ?
C25 N4 Zn1 118.3(7) . . ?
C1A N1A C11A 112.7(8) . . ?
C1A N1A C4A 109.7(8) . . ?
C11A N1A C4A 111.6(7) . . ?
C1A N1A Zn2A 103.9(6) . . ?
C11A N1A Zn2A 109.2(6) . . ?
C4A N1A Zn2A 109.5(6) . . ?
C16A N2A C12A 118.1(9) . . ?
C16A N2A Zn2A 124.6(8) . . ?
C12A N2A Zn2A 117.2(7) . . ?
C3A N3A C24A 112.8(7) . . ?
C3A N3A C17A 109.8(8) . . ?
C24A N3A C17A 112.1(7) . . ?
C3A N3A Zn1A 102.6(6) . . ?
C24A N3A Zn1A 109.4(6) . . ?
C17A N3A Zn1A 109.8(6) . . ?
C29A N4A C25A 117.6(9) . . ?
C29A N4A Zn1A 126.2(8) . . ?
C25A N4A Zn1A 116.1(7) . . ?
N1 C1 C2 112.4(8) . . ?
O1 C2 C1 109.3(8) . . ?
O1 C2 C3 109.5(7) . . ?
C1 C2 C3 110.5(8) . . ?
N3 C3 C2 111.1(8) . . ?
N1 C4 C5 113.3(9) . . ?
C6 C5 C10 118.0(10) . . ?
C6 C5 C4 119.9(10) . . ?
C10 C5 C4 121.9(9) . . ?
C7 C6 C5 122.1(11) . . ?
C8 C7 C6 118.9(11) . . ?
C7 C8 C9 121.0(12) . . ?
C8 C9 C10 122.3(11) . . ?
O2 C10 C9 121.0(10) . . ?
O2 C10 C5 121.2(9) . . ?
C9 C10 C5 117.8(9) . . ?
N1 C11 C12 110.3(8) . . ?
C13 C12 N2 122.0(11) . . ?
C13 C12 C11 121.1(11) . . ?
N2 C12 C11 116.9(9) . . ?
C12 C13 C14 120.8(12) . . ?
C15 C14 C13 117.6(12) . . ?
C16 C15 C14 119.8(12) . . ?
N2 C16 C15 122.7(13) . . ?
N3 C17 C18 112.6(9) . . ?
C19 C18 C23 117.9(10) . . ?
C19 C18 C17 120.7(10) . . ?
C23 C18 C17 121.3(9) . . ?
C20 C19 C18 123.5(12) . . ?
C19 C20 C21 118.3(11) . . ?
C22 C21 C20 119.5(12) . . ?
C21 C22 C23 123.1(12) . . ?
O3 C23 C22 119.7(10) . . ?
O3 C23 C18 122.6(9) . . ?
C22 C23 C18 117.7(10) . . ?
N3 C24 C25 111.0(8) . . ?
C26 C25 N4 123.6(11) . . ?
C26 C25 C24 120.6(10) . . ?
N4 C25 C24 115.9(9) . . ?
C25 C26 C27 119.8(12) . . ?
C28 C27 C26 119.1(13) . . ?
C27 C28 C29 117.1(13) . . ?
N4 C29 C28 124.4(12) . . ?
O4 C30 O5 131.8(9) . . ?
O4 C30 C31 114.8(9) . . ?
O5 C30 C31 113.3(10) . . ?
N1A C1A C2A 111.3(8) . . ?
O1A C2A C1A 108.9(8) . . ?
O1A C2A C3A 108.0(8) . . ?
C1A C2A C3A 110.8(8) . . ?
N3A C3A C2A 111.7(8) . . ?
N1A C4A C5A 111.1(9) . . ?
C6A C5A C10A 119.9(12) . . ?
C6A C5A C4A 118.5(13) . . ?
C10A C5A C4A 121.7(10) . . ?
C5A C6A C7A 117.5(15) . . ?
C8A C7A C6A 122.8(14) . . ?
C7A C8A C9A 119.4(14) . . ?
C8A C9A C10A 122.5(14) . . ?
O2A C10A C5A 122.6(10) . . ?
O2A C10A C9A 119.5(12) . . ?
C5A C10A C9A 117.9(12) . . ?
N1A C11A C12A 112.0(8) . . ?
N2A C12A C13A 123.2(11) . . ?
N2A C12A C11A 116.7(9) . . ?
C13A C12A C11A 120.1(10) . . ?
C12A C13A C14A 116.7(11) . . ?
C15A C14A C13A 121.7(11) . . ?
C14A C15A C16A 117.8(11) . . ?
N2A C16A C15A 122.5(11) . . ?
N3A C17A C18A 110.0(9) . . ?
C23A C18A C19A 119.3(13) . . ?
C23A C18A C17A 122.3(10) . . ?
C19A C18A C17A 118.3(13) . . ?
C18A C19A C20A 120.0(16) . . ?
C21A C20A C19A 122.5(14) . . ?
C20A C21A C22A 117.9(13) . . ?
C21A C22A C23A 120.9(14) . . ?
C18A C23A O3A 125.1(10) . . ?
C18A C23A C22A 119.3(12) . . ?
O3A C23A C22A 115.6(12) . . ?
N3A C24A C25A 110.8(8) . . ?
N4A C25A C26A 121.9(11) . . ?
N4A C25A C24A 118.2(9) . . ?
C26A C25A C24A 119.9(10) . . ?
C25A C26A C27A 118.0(11) . . ?
C28A C27A C26A 120.4(11) . . ?
C27A C28A C29A 117.8(12) . . ?
N4A C29A C28A 124.2(11) . . ?
O5A C30A O4A 130.6(12) . . ?
O5A C30A C31A 114.5(12) . . ?
O4A C30A C31A 114.9(13) . . ?

loop_
_geom_bond_atom_site_label_1
_geom_bond_atom_site_label_2
_geom_bond_distance
_geom_bond_site_symmetry_2
_geom_bond_publ_flag
Zn1 O3 1.955(7) . ?
Zn1 O1 1.971(6) . ?
Zn1 O5 2.047(7) . ?
Zn1 N4 2.111(8) . ?
Zn1 N3 2.219(8) . ?
Zn2 O2 1.960(7) . ?
Zn2 O1 1.972(6) . ?
Zn2 O4 2.051(7) . ?
Zn2 N2 2.112(9) . ?
Zn2 N1 2.219(8) . ?
Zn2A O2A 1.966(7) . ?
Zn2A O1A 1.966(6) . ?
Zn2A O4A 2.035(9) . ?
Zn2A N2A 2.116(8) . ?
Zn2A N1A 2.204(8) . ?
Zn1A O1A 1.967(6) . ?
Zn1A O3A 1.989(8) . ?
Zn1A O5A 2.040(8) . ?
Zn1A N4A 2.117(8) . ?
Zn1A N3A 2.209(8) . ?
O1 C2 1.386(10) . ?
O2 C10 1.343(11) . ?
O3 C23 1.360(11) . ?
O4 C30 1.221(11) . ?
O5 C30 1.239(11) . ?
O1A C2A 1.435(11) . ?
O2A C10A 1.376(14) . ?
O3A C23A 1.377(13) . ?
O4A C30A 1.248(14) . ?
O5A C30A 1.238(15) . ?
N1 C1 1.459(12) . ?
N1 C4 1.476(13) . ?
N1 C11 1.482(12) . ?
N2 C12 1.352(13) . ?
N2 C16 1.355(14) . ?
N3 C17 1.465(13) . ?
N3 C3 1.468(12) . ?
N3 C24 1.490(12) . ?
N4 C29 1.329(13) . ?
N4 C25 1.353(13) . ?
N1A C1A 1.463(12) . ?
N1A C11A 1.493(12) . ?
N1A C4A 1.529(12) . ?
N2A C16A 1.323(13) . ?
N2A C12A 1.339(13) . ?
N3A C3A 1.488(12) . ?
N3A C24A 1.498(11) . ?
N3A C17A 1.520(12) . ?
N4A C29A 1.331(13) . ?
N4A C25A 1.344(13) . ?
C1 C2 1.542(13) . ?
C2 C3 1.576(13) . ?
C4 C5 1.499(14) . ?
C5 C6 1.420(14) . ?
C5 C10 1.430(14) . ?
C6 C7 1.391(15) . ?
C7 C8 1.367(16) . ?
C8 C9 1.380(15) . ?
C9 C10 1.402(13) . ?
C11 C12 1.539(15) . ?
C12 C13 1.357(15) . ?
C13 C14 1.379(17) . ?
C14 C15 1.371(17) . ?
C15 C16 1.365(16) . ?
C17 C18 1.515(14) . ?
C18 C19 1.404(14) . ?
C18 C23 1.408(14) . ?
C19 C20 1.375(16) . ?
C20 C21 1.390(16) . ?
C21 C22 1.376(15) . ?
C22 C23 1.402(14) . ?
C24 C25 1.536(15) . ?
C25 C26 1.326(14) . ?
C26 C27 1.398(18) . ?
C27 C28 1.353(17) . ?
C28 C29 1.399(16) . ?
C30 C31 1.483(13) . ?
C1A C2A 1.527(13) . ?
C2A C3A 1.531(13) . ?
C4A C5A 1.535(15) . ?
C5A C6A 1.372(16) . ?
C5A C10A 1.395(17) . ?
C6A C7A 1.461(19) . ?
C7A C8A 1.287(18) . ?
C8A C9A 1.352(17) . ?
C9A C10A 1.416(16) . ?
C11A C12A 1.528(14) . ?
C12A C13A 1.373(14) . ?
C13A C14A 1.404(15) . ?
C14A C15A 1.316(16) . ?
C15A C16A 1.417(16) . ?
C17A C18A 1.551(16) . ?
C18A C23A 1.338(16) . ?
C18A C19A 1.379(16) . ?
C19A C20A 1.397(19) . ?
C20A C21A 1.328(18) . ?
C21A C22A 1.372(17) . ?
C22A C23A 1.439(15) . ?
C24A C25A 1.522(14) . ?
C25A C26A 1.376(14) . ?
C26A C27A 1.404(16) . ?
C27A C28A 1.336(16) . ?
C28A C29A 1.375(15) . ?
C30A C31A 1.494(16) . ?
O3S C3S 1.419(16) . ?
O1S C1S 1.408(12) . ?
O2S C2S 1.410(13) . ?

loop_
_geom_torsion_atom_site_label_1
_geom_torsion_atom_site_label_2
_geom_torsion_atom_site_label_3
_geom_torsion_atom_site_label_4
_geom_torsion
_geom_torsion_site_symmetry_1
_geom_torsion_site_symmetry_2
_geom_torsion_site_symmetry_3
_geom_torsion_site_symmetry_4
_geom_torsion_publ_flag
O3 Zn1 O1 C2 -81.6(7) . . . . ?
O5 Zn1 O1 C2 176.8(7) . . . . ?
N4 Zn1 O1 C2 79.3(7) . . . . ?
N3 Zn1 O1 C2 5.6(7) . . . . ?
O3 Zn1 O1 Zn2 100.6(5) . . . . ?
O5 Zn1 O1 Zn2 -1.1(5) . . . . ?
N4 Zn1 O1 Zn2 -98.6(5) . . . . ?
N3 Zn1 O1 Zn2 -172.2(5) . . . . ?
O2 Zn2 O1 C2 81.4(7) . . . . ?
O4 Zn2 O1 C2 -176.2(7) . . . . ?
N2 Zn2 O1 C2 -79.6(7) . . . . ?
N1 Zn2 O1 C2 -5.9(7) . . . . ?
O2 Zn2 O1 Zn1 -100.8(5) . . . . ?
O4 Zn2 O1 Zn1 1.6(5) . . . . ?
N2 Zn2 O1 Zn1 98.2(5) . . . . ?
N1 Zn2 O1 Zn1 171.9(5) . . . . ?
O1 Zn2 O2 C10 -105.3(8) . . . . ?
O4 Zn2 O2 C10 150.8(8) . . . . ?
N2 Zn2 O2 C10 53.9(9) . . . . ?
N1 Zn2 O2 C10 -23.0(8) . . . . ?
O1 Zn1 O3 C23 105.8(8) . . . . ?
O5 Zn1 O3 C23 -150.7(8) . . . . ?
N4 Zn1 O3 C23 -53.3(9) . . . . ?
N3 Zn1 O3 C23 23.4(8) . . . . ?
O2 Zn2 O4 C30 126.5(9) . . . . ?
O1 Zn2 O4 C30 1.4(10) . . . . ?
N2 Zn2 O4 C30 -111.2(10) . . . . ?
N1 Zn2 O4 C30 -93.1(19) . . . . ?
O3 Zn1 O5 C30 -127.9(9) . . . . ?
O1 Zn1 O5 C30 -3.2(10) . . . . ?
N4 Zn1 O5 C30 109.7(9) . . . . ?
N3 Zn1 O5 C30 93(2) . . . . ?
O2A Zn2A O1A C2A -81.3(7) . . . . ?
O4A Zn2A O1A C2A 177.1(6) . . . . ?
N2A Zn2A O1A C2A 81.2(7) . . . . ?
N1A Zn2A O1A C2A 7.8(6) . . . . ?
O2A Zn2A O1A Zn1A 95.3(5) . . . . ?
O4A Zn2A O1A Zn1A -6.4(5) . . . . ?
N2A Zn2A O1A Zn1A -102.3(5) . . . . ?
N1A Zn2A O1A Zn1A -175.6(5) . . . . ?
O3A Zn1A O1A C2A 81.4(7) . . . . ?
O5A Zn1A O1A C2A -177.6(6) . . . . ?
N4A Zn1A O1A C2A -81.4(7) . . . . ?
N3A Zn1A O1A C2A -7.7(6) . . . . ?
O3A Zn1A O1A Zn2A -95.1(5) . . . . ?
O5A Zn1A O1A Zn2A 5.9(5) . . . . ?
N4A Zn1A O1A Zn2A 102.0(5) . . . . ?
N3A Zn1A O1A Zn2A 175.8(5) . . . . ?
O1A Zn2A O2A C10A 109.7(8) . . . . ?
O4A Zn2A O2A C10A -148.0(8) . . . . ?
N2A Zn2A O2A C10A -52.4(9) . . . . ?
N1A Zn2A O2A C10A 26.6(9) . . . . ?
O1A Zn1A O3A C23A -108.5(8) . . . . ?
O5A Zn1A O3A C23A 149.3(8) . . . . ?
N4A Zn1A O3A C23A 53.8(9) . . . . ?
N3A Zn1A O3A C23A -25.2(8) . . . . ?
O2A Zn2A O4A C30A -124.2(11) . . . . ?
O1A Zn2A O4A C30A -0.7(12) . . . . ?
N2A Zn2A O4A C30A 116.6(11) . . . . ?
N1A Zn2A O4A C30A 86(2) . . . . ?
O1A Zn1A O5A C30A 2.5(12) . . . . ?
O3A Zn1A O5A C30A 125.8(11) . . . . ?
N4A Zn1A O5A C30A -114.5(11) . . . . ?
N3A Zn1A O5A C30A -88(2) . . . . ?
O2 Zn2 N1 C1 -142.4(6) . . . . ?
O1 Zn2 N1 C1 -18.8(6) . . . . ?
O4 Zn2 N1 C1 77.0(18) . . . . ?
N2 Zn2 N1 C1 95.5(6) . . . . ?
O2 Zn2 N1 C4 -24.1(6) . . . . ?
O1 Zn2 N1 C4 99.5(6) . . . . ?
O4 Zn2 N1 C4 -164.7(15) . . . . ?
N2 Zn2 N1 C4 -146.2(7) . . . . ?
O2 Zn2 N1 C11 100.5(6) . . . . ?
O1 Zn2 N1 C11 -135.9(7) . . . . ?
O4 Zn2 N1 C11 -40.1(19) . . . . ?
N2 Zn2 N1 C11 -21.6(6) . . . . ?
O2 Zn2 N2 C12 -75.5(8) . . . . ?
O1 Zn2 N2 C12 85.9(7) . . . . ?
O4 Zn2 N2 C12 -173.9(7) . . . . ?
N1 Zn2 N2 C12 9.2(7) . . . . ?
O2 Zn2 N2 C16 110.8(9) . . . . ?
O1 Zn2 N2 C16 -87.8(9) . . . . ?
O4 Zn2 N2 C16 12.4(9) . . . . ?
N1 Zn2 N2 C16 -164.5(9) . . . . ?
O3 Zn1 N3 C17 24.6(6) . . . . ?
O1 Zn1 N3 C17 -98.8(6) . . . . ?
O5 Zn1 N3 C17 163.6(16) . . . . ?
N4 Zn1 N3 C17 146.7(7) . . . . ?
O3 Zn1 N3 C3 142.6(6) . . . . ?
O1 Zn1 N3 C3 19.2(6) . . . . ?
O5 Zn1 N3 C3 -78.3(19) . . . . ?
N4 Zn1 N3 C3 -95.2(6) . . . . ?
O3 Zn1 N3 C24 -101.6(6) . . . . ?
O1 Zn1 N3 C24 135.0(7) . . . . ?
O5 Zn1 N3 C24 37(2) . . . . ?
N4 Zn1 N3 C24 20.5(6) . . . . ?
O3 Zn1 N4 C29 -110.5(9) . . . . ?
O1 Zn1 N4 C29 88.3(9) . . . . ?
O5 Zn1 N4 C29 -12.4(9) . . . . ?
N3 Zn1 N4 C29 165.1(9) . . . . ?
O3 Zn1 N4 C25 76.1(8) . . . . ?
O1 Zn1 N4 C25 -85.0(8) . . . . ?
O5 Zn1 N4 C25 174.3(7) . . . . ?
N3 Zn1 N4 C25 -8.3(7) . . . . ?
O2A Zn2A N1A C1A 139.6(6) . . . . ?
O1A Zn2A N1A C1A 17.6(6) . . . . ?
O4A Zn2A N1A C1A -70.7(19) . . . . ?
N2A Zn2A N1A C1A -101.7(6) . . . . ?
O2A Zn2A N1A C11A -99.9(6) . . . . ?
O1A Zn2A N1A C11A 138.1(6) . . . . ?
O4A Zn2A N1A C11A 50(2) . . . . ?
N2A Zn2A N1A C11A 18.8(6) . . . . ?
O2A Zn2A N1A C4A 22.6(6) . . . . ?
O1A Zn2A N1A C4A -99.4(6) . . . . ?
O4A Zn2A N1A C4A 172.2(16) . . . . ?
N2A Zn2A N1A C4A 141.2(6) . . . . ?
O2A Zn2A N2A C16A -104.4(8) . . . . ?
O1A Zn2A N2A C16A 92.6(8) . . . . ?
O4A Zn2A N2A C16A -6.5(8) . . . . ?
N1A Zn2A N2A C16A 168.0(8) . . . . ?
O2A Zn2A N2A C12A 80.2(8) . . . . ?
O1A Zn2A N2A C12A -82.8(7) . . . . ?
O4A Zn2A N2A C12A 178.2(7) . . . . ?
N1A Zn2A N2A C12A -7.3(7) . . . . ?
O1A Zn1A N3A C3A -18.1(5) . . . . ?
O3A Zn1A N3A C3A -140.0(6) . . . . ?
O5A Zn1A N3A C3A 73.3(19) . . . . ?
N4A Zn1A N3A C3A 100.8(6) . . . . ?
O1A Zn1A N3A C24A -138.1(6) . . . . ?
O3A Zn1A N3A C24A 100.0(6) . . . . ?
O5A Zn1A N3A C24A -47(2) . . . . ?
N4A Zn1A N3A C24A -19.2(6) . . . . ?
O1A Zn1A N3A C17A 98.6(6) . . . . ?
O3A Zn1A N3A C17A -23.4(6) . . . . ?
O5A Zn1A N3A C17A -170.1(16) . . . . ?
N4A Zn1A N3A C17A -142.6(6) . . . . ?
O1A Zn1A N4A C29A -93.4(9) . . . . ?
O3A Zn1A N4A C29A 103.3(9) . . . . ?
O5A Zn1A N4A C29A 6.0(9) . . . . ?
N3A Zn1A N4A C29A -169.4(9) . . . . ?
O1A Zn1A N4A C25A 83.1(7) . . . . ?
O3A Zn1A N4A C25A -80.2(8) . . . . ?
O5A Zn1A N4A C25A -177.5(7) . . . . ?
N3A Zn1A N4A C25A 7.1(7) . . . . ?
C4 N1 C1 C2 -78.1(10) . . . . ?
C11 N1 C1 C2 156.0(8) . . . . ?
Zn2 N1 C1 C2 39.0(9) . . . . ?
Zn1 O1 C2 C1 -149.4(6) . . . . ?
Zn2 O1 C2 C1 28.7(10) . . . . ?
Zn1 O1 C2 C3 -28.1(10) . . . . ?
Zn2 O1 C2 C3 149.9(6) . . . . ?
N1 C1 C2 O1 -47.2(11) . . . . ?
N1 C1 C2 C3 -167.8(8) . . . . ?
C17 N3 C3 C2 79.6(10) . . . . ?
C24 N3 C3 C2 -154.9(8) . . . . ?
Zn1 N3 C3 C2 -38.3(9) . . . . ?
O1 C2 C3 N3 46.0(11) . . . . ?
C1 C2 C3 N3 166.5(8) . . . . ?
C1 N1 C4 C5 173.1(8) . . . . ?
C11 N1 C4 C5 -62.3(11) . . . . ?
Zn2 N1 C4 C5 60.8(9) . . . . ?
N1 C4 C5 C6 125.4(10) . . . . ?
N1 C4 C5 C10 -58.3(13) . . . . ?
C10 C5 C6 C7 -0.9(16) . . . . ?
C4 C5 C6 C7 175.5(10) . . . . ?
C5 C6 C7 C8 1.2(17) . . . . ?
C6 C7 C8 C9 -0.9(18) . . . . ?
C7 C8 C9 C10 0.4(19) . . . . ?
Zn2 O2 C10 C9 -143.5(8) . . . . ?
Zn2 O2 C10 C5 36.9(13) . . . . ?
C8 C9 C10 O2 -179.7(10) . . . . ?
C8 C9 C10 C5 -0.1(16) . . . . ?
C6 C5 C10 O2 179.9(9) . . . . ?
C4 C5 C10 O2 3.6(15) . . . . ?
C6 C5 C10 C9 0.3(15) . . . . ?
C4 C5 C10 C9 -176.0(10) . . . . ?
C1 N1 C11 C12 -82.2(10) . . . . ?
C4 N1 C11 C12 152.5(8) . . . . ?
Zn2 N1 C11 C12 29.6(10) . . . . ?
C16 N2 C12 C13 1.3(15) . . . . ?
Zn2 N2 C12 C13 -173.0(8) . . . . ?
C16 N2 C12 C11 179.4(9) . . . . ?
Zn2 N2 C12 C11 5.1(12) . . . . ?
N1 C11 C12 C13 154.2(10) . . . . ?
N1 C11 C12 N2 -23.9(13) . . . . ?
N2 C12 C13 C14 -1.8(18) . . . . ?
C11 C12 C13 C14 -179.8(11) . . . . ?
C12 C13 C14 C15 2(2) . . . . ?
C13 C14 C15 C16 -2(2) . . . . ?
C12 N2 C16 C15 -1.4(17) . . . . ?
Zn2 N2 C16 C15 172.4(9) . . . . ?
C14 C15 C16 N2 2(2) . . . . ?
C3 N3 C17 C18 -174.8(8) . . . . ?
C24 N3 C17 C18 62.5(11) . . . . ?
Zn1 N3 C17 C18 -61.5(9) . . . . ?
N3 C17 C18 C19 -125.6(10) . . . . ?
N3 C17 C18 C23 57.8(13) . . . . ?
C23 C18 C19 C20 1.1(16) . . . . ?
C17 C18 C19 C20 -175.5(10) . . . . ?
C18 C19 C20 C21 -0.1(17) . . . . ?
C19 C20 C21 C22 -1.0(17) . . . . ?
C20 C21 C22 C23 1.1(18) . . . . ?
Zn1 O3 C23 C22 143.9(8) . . . . ?
Zn1 O3 C23 C18 -38.6(13) . . . . ?
C21 C22 C23 O3 177.6(10) . . . . ?
C21 C22 C23 C18 0.0(16) . . . . ?
C19 C18 C23 O3 -178.6(9) . . . . ?
C17 C18 C23 O3 -2.0(15) . . . . ?
C19 C18 C23 C22 -1.0(15) . . . . ?
C17 C18 C23 C22 175.6(10) . . . . ?
C17 N3 C24 C25 -153.2(9) . . . . ?
C3 N3 C24 C25 83.1(10) . . . . ?
Zn1 N3 C24 C25 -29.0(10) . . . . ?
C29 N4 C25 C26 -0.5(15) . . . . ?
Zn1 N4 C25 C26 173.5(9) . . . . ?
C29 N4 C25 C24 -179.9(9) . . . . ?
Zn1 N4 C25 C24 -5.9(12) . . . . ?
N3 C24 C25 C26 -155.5(10) . . . . ?
N3 C24 C25 N4 24.0(13) . . . . ?
N4 C25 C26 C27 -0.6(18) . . . . ?
C24 C25 C26 C27 178.8(11) . . . . ?
C25 C26 C27 C28 0(2) . . . . ?
C26 C27 C28 C29 1(2) . . . . ?
C25 N4 C29 C28 1.8(17) . . . . ?
Zn1 N4 C29 C28 -171.6(9) . . . . ?
C27 C28 C29 N4 -2(2) . . . . ?
Zn2 O4 C30 O5 -6.2(18) . . . . ?
Zn2 O4 C30 C31 172.7(7) . . . . ?
Zn1 O5 C30 O4 7.3(18) . . . . ?
Zn1 O5 C30 C31 -171.6(7) . . . . ?
C11A N1A C1A C2A -156.9(8) . . . . ?
C4A N1A C1A C2A 78.1(10) . . . . ?
Zn2A N1A C1A C2A -38.9(8) . . . . ?
Zn2A O1A C2A C1A -31.1(9) . . . . ?
Zn1A O1A C2A C1A 151.9(6) . . . . ?
Zn2A O1A C2A C3A -151.5(6) . . . . ?
Zn1A O1A C2A C3A 31.5(9) . . . . ?
N1A C1A C2A O1A 47.7(10) . . . . ?
N1A C1A C2A C3A 166.4(8) . . . . ?
C24A N3A C3A C2A 157.6(8) . . . . ?
C17A N3A C3A C2A -76.7(10) . . . . ?
Zn1A N3A C3A C2A 40.0(8) . . . . ?
O1A C2A C3A N3A -48.8(10) . . . . ?
C1A C2A C3A N3A -168.0(8) . . . . ?
C1A N1A C4A C5A -174.1(9) . . . . ?
C11A N1A C4A C5A 60.3(12) . . . . ?
Zn2A N1A C4A C5A -60.7(10) . . . . ?
N1A C4A C5A C6A -120.4(11) . . . . ?
N1A C4A C5A C10A 59.2(13) . . . . ?
C10A C5A C6A C7A 2.2(17) . . . . ?
C4A C5A C6A C7A -178.3(10) . . . . ?
C5A C6A C7A C8A 0(2) . . . . ?
C6A C7A C8A C9A -2(2) . . . . ?
C7A C8A C9A C10A 1(2) . . . . ?
Zn2A O2A C10A C5A -41.9(14) . . . . ?
Zn2A O2A C10A C9A 138.4(9) . . . . ?
C6A C5A C10A O2A 177.6(10) . . . . ?
C4A C5A C10A O2A -2.0(16) . . . . ?
C6A C5A C10A C9A -2.7(17) . . . . ?
C4A C5A C10A C9A 177.7(10) . . . . ?
C8A C9A C10A O2A -179.3(11) . . . . ?
C8A C9A C10A C5A 1.0(17) . . . . ?
C1A N1A C11A C12A 87.9(10) . . . . ?
C4A N1A C11A C12A -148.2(9) . . . . ?
Zn2A N1A C11A C12A -27.0(10) . . . . ?
C16A N2A C12A C13A -3.5(14) . . . . ?
Zn2A N2A C12A C13A 172.2(8) . . . . ?
C16A N2A C12A C11A 178.2(9) . . . . ?
Zn2A N2A C12A C11A -6.2(11) . . . . ?
N1A C11A C12A N2A 23.0(12) . . . . ?
N1A C11A C12A C13A -155.5(9) . . . . ?
N2A C12A C13A C14A 3.7(15) . . . . ?
C11A C12A C13A C14A -178.0(9) . . . . ?
C12A C13A C14A C15A -2.5(16) . . . . ?
C13A C14A C15A C16A 1.0(17) . . . . ?
C12A N2A C16A C15A 1.9(15) . . . . ?
Zn2A N2A C16A C15A -173.4(8) . . . . ?
C14A C15A C16A N2A -0.7(17) . . . . ?
C3A N3A C17A C18A 172.6(9) . . . . ?
C24A N3A C17A C18A -61.2(12) . . . . ?
Zn1A N3A C17A C18A 60.5(9) . . . . ?
N3A C17A C18A C23A -58.9(14) . . . . ?
N3A C17A C18A C19A 121.0(11) . . . . ?
C23A C18A C19A C20A -0.9(19) . . . . ?
C17A C18A C19A C20A 179.2(11) . . . . ?
C18A C19A C20A C21A -2(2) . . . . ?
C19A C20A C21A C22A 2(2) . . . . ?
C20A C21A C22A C23A -0.3(19) . . . . ?
C19A C18A C23A O3A -178.9(10) . . . . ?
C17A C18A C23A O3A 1.0(18) . . . . ?
C19A C18A C23A C22A 2.6(17) . . . . ?
C17A C18A C23A C22A -177.5(10) . . . . ?
Zn1A O3A C23A C18A 41.7(15) . . . . ?
Zn1A O3A C23A C22A -139.7(8) . . . . ?
C21A C22A C23A C18A -2.1(17) . . . . ?
C21A C22A C23A O3A 179.2(10) . . . . ?
C3A N3A C24A C25A -85.9(10) . . . . ?
C17A N3A C24A C25A 149.6(9) . . . . ?
Zn1A N3A C24A C25A 27.6(9) . . . . ?
C29A N4A C25A C26A 2.9(14) . . . . ?
Zn1A N4A C25A C26A -173.9(8) . . . . ?
C29A N4A C25A C24A -176.1(9) . . . . ?
Zn1A N4A C25A C24A 7.1(11) . . . . ?
N3A C24A C25A N4A -24.0(12) . . . . ?
N3A C24A C25A C26A 156.9(9) . . . . ?
N4A C25A C26A C27A -1.7(15) . . . . ?
C24A C25A C26A C27A 177.3(10) . . . . ?
C25A C26A C27A C28A -0.3(17) . . . . ?
C26A C27A C28A C29A 0.9(17) . . . . ?
C25A N4A C29A C28A -2.3(16) . . . . ?
Zn1A N4A C29A C28A 174.1(8) . . . . ?
C27A C28A C29A N4A 0.5(18) . . . . ?
Zn1A O5A C30A O4A -11(2) . . . . ?
Zn1A O5A C30A C31A 172.4(8) . . . . ?
Zn2A O4A C30A O5A 10(2) . . . . ?
Zn2A O4A C30A C31A -173.5(9) . . . . ?
